data_7052607
loop_
_publ_author_name
'Li, Xian-Mei'
'Fan, Fan'
'Lu, Jing-Song'
'Xue, Sai-Feng'
'Zhang, Yun-Qian'
'Zhu, Qian-Jiang'
'Tao, Zhu'
'Lawrance, Geofferey A.'
'Wei, Gang'

_publ_section_title
;
 Host--guest complexes of cucurbit[8]uril with some pentaerythritol
 derivative guests
;
_journal_issue 5
_journal_name_full 'New Journal of Chemistry'
_journal_page_first 1088
_journal_paper_doi 10.1039/c0nj00752h
_journal_volume 35
_journal_year 2011
_chemical_absolute_configuration unk
_chemical_formula_moiety 'C48 H48 N32 O16, C10 H13 Br3 N, 0.5Br, 0.5(H3 O), 24(H2 O)'
_chemical_formula_sum 'C58 H110.5 Br3.5 Cl N33 O40.5'
_chemical_formula_weight 2233.43
_chemical_name_systematic
;
?
;
_space_group_IT_number 18
_symmetry_cell_setting orthorhombic
_symmetry_space_group_name_Hall 'P 2 2ab'
_symmetry_space_group_name_H-M 'P 21 21 2'
_atom_sites_solution_hydrogens geom
_atom_sites_solution_primary direct
_atom_sites_solution_secondary difmap
_audit_creation_method SHELXL-97
_cell_angle_alpha 90.00
_cell_angle_beta 90.00
_cell_angle_gamma 90.00
_cell_formula_units_Z 4
_cell_length_a 25.514(4)
_cell_length_b 27.351(4)
_cell_length_c 12.6917(18)
_cell_measurement_temperature 223(2)
_cell_volume 8857(2)
_computing_structure_refinement 'SHELXL-97 (Sheldrick, 1997)'
_diffrn_ambient_temperature 223(2)
_diffrn_measured_fraction_theta_full 0.999
_diffrn_measured_fraction_theta_max 0.999
_diffrn_radiation_monochromator graphite
_diffrn_radiation_source 'fine-focus sealed tube'
_diffrn_radiation_type MoK\a
_diffrn_radiation_wavelength 0.71073
_diffrn_reflns_av_R_equivalents 0.0923
_diffrn_reflns_av_sigmaI/netI 0.1116
_diffrn_reflns_limit_h_max 30
_diffrn_reflns_limit_h_min -30
_diffrn_reflns_limit_k_max 32
_diffrn_reflns_limit_k_min -32
_diffrn_reflns_limit_l_max 15
_diffrn_reflns_limit_l_min -13
_diffrn_reflns_number 60306
_diffrn_reflns_theta_full 25.00
_diffrn_reflns_theta_max 25.00
_diffrn_reflns_theta_min 1.09
_exptl_absorpt_coefficient_mu 1.733
_exptl_absorpt_correction_T_max 0.7231
_exptl_absorpt_correction_T_min 0.6811
_exptl_absorpt_correction_type multi-scan
_exptl_crystal_density_diffrn 1.675
_exptl_crystal_density_method 'not measured'
_exptl_crystal_F_000 4612
_exptl_crystal_size_max 0.24
_exptl_crystal_size_mid 0.21
_exptl_crystal_size_min 0.20
_platon_squeeze_details
;
;
_refine_diff_density_max 0.915
_refine_diff_density_min -0.536
_refine_diff_density_rms 0.091
_refine_ls_abs_structure_details 'Flack H D (1983), Acta Cryst. A39, 876-881'
_refine_ls_abs_structure_Flack 0.340(10)
_refine_ls_extinction_method none
_refine_ls_goodness_of_fit_ref 0.991
_refine_ls_hydrogen_treatment constr
_refine_ls_matrix_type full
_refine_ls_number_parameters 987
_refine_ls_number_reflns 15516
_refine_ls_number_restraints 0
_refine_ls_restrained_S_all 0.991
_refine_ls_R_factor_all 0.1106
_refine_ls_R_factor_gt 0.0697
_refine_ls_shift/su_max 0.001
_refine_ls_shift/su_mean 0.000
_refine_ls_structure_factor_coef Fsqd
_refine_ls_weighting_details 'calc w=1/[\s^2^(Fo^2^)+(0.0964P)^2^+0.0000P] where P=(Fo^2^+2Fc^2^)/3'
_refine_ls_weighting_scheme calc
_refine_ls_wR_factor_gt 0.1692
_refine_ls_wR_factor_ref 0.1853
_reflns_number_gt 9360
_reflns_number_total 15516
_reflns_threshold_expression >2sigma(I)
_cod_data_source_file c0nj00752h.txt
_cod_data_source_block complex2
_cod_depositor_comments
;
The following automatic conversions were performed:
'_exptl_absorpt_correction_type' value 'MULTI-SCAN' changed to
'multi-scan' according to
'/home/saulius/struct/CIF-dictionaries/cif_core.dic' dictionary named
'cif_core.dic' version 2.4.1 from 2010-06-29.

Automatic conversion script
Id: cif_fix_enum 1555 2011-01-17 13:19:09Z saulius 
;
_cod_original_formula_sum 'C58 H110.50 Br3.50 Cl N33 O40.50'
_cod_database_code 7052607

loop_
_symmetry_equiv_pos_as_xyz
'x, y, z'
'-x, -y, z'
'x+1/2, -y+1/2, -z'
'-x+1/2, y+1/2, -z'

loop_
_atom_site_label
_atom_site_type_symbol
_atom_site_fract_x
_atom_site_fract_y
_atom_site_fract_z
_atom_site_U_iso_or_equiv
_atom_site_adp_type
_atom_site_occupancy
_atom_site_symmetry_multiplicity
_atom_site_calc_flag
_atom_site_refinement_flags
_atom_site_disorder_assembly
_atom_site_disorder_group
O1W O 0.5000 1.0000 0.3544(7) 0.049(2) Uani 1 2 d S . .
Br4 Br 0.5000 1.0000 -0.02093(13) 0.0647(4) Uani 1 2 d S . .
Cl1 Cl 0.98561(15) 0.95227(13) 0.6666(3) 0.0687(15) Uani 0.688(6) 1 d P A 1
Cl1' Cl 1.0000 1.0000 0.7877(8) 0.289(13) Uani 0.625(13) 2 d SP A 2
C1 C 0.8758(3) 0.5689(3) 0.4121(7) 0.0318(19) Uani 1 1 d . . .
C2 C 0.9452(3) 0.5788(3) 0.2890(6) 0.039(2) Uani 1 1 d . . .
H2 H 0.9800 0.5632 0.2974 0.046 Uiso 1 1 calc R . .
C3 C 0.9021(3) 0.5426(3) 0.2458(6) 0.0295(18) Uani 1 1 d . . .
H3 H 0.9169 0.5097 0.2329 0.035 Uiso 1 1 calc R . .
C4 C 0.9141(3) 0.6064(3) 0.1272(6) 0.035(2) Uani 1 1 d . . .
C5 C 0.8218(3) 0.5062(3) 0.3295(6) 0.0329(9) Uani 1 1 d . . .
H5A H 0.8361 0.4740 0.3110 0.040 Uiso 1 1 calc R . .
H5B H 0.8090 0.5043 0.4022 0.040 Uiso 1 1 calc R . .
C6 C 0.8571(3) 0.5379(3) 0.0697(6) 0.0315(19) Uani 1 1 d . . .
H6A H 0.8656 0.5521 0.0009 0.038 Uiso 1 1 calc R . .
H6B H 0.8699 0.5041 0.0695 0.038 Uiso 1 1 calc R . .
C7 C 0.7299(3) 0.5279(3) 0.3015(8) 0.044(3) Uani 1 1 d . . .
C8 C 0.7755(3) 0.5024(3) 0.1531(6) 0.0335(19) Uani 1 1 d . . .
H8 H 0.7886 0.4687 0.1423 0.040 Uiso 1 1 calc R . .
C9 C 0.7177(3) 0.5063(3) 0.1231(6) 0.039(2) Uani 1 1 d . . .
H9 H 0.7029 0.4744 0.1015 0.046 Uiso 1 1 calc R . .
C10 C 0.7660(3) 0.5576(3) 0.0166(6) 0.0329(9) Uani 1 1 d . . .
C11 C 0.6382(3) 0.5298(3) 0.2338(7) 0.040(2) Uani 1 1 d . . .
H11A H 0.6208 0.5006 0.2060 0.048 Uiso 1 1 calc R . .
H11B H 0.6315 0.5308 0.3097 0.048 Uiso 1 1 calc R . .
C12 C 0.6740(3) 0.5476(3) -0.0338(6) 0.038(2) Uani 1 1 d . . .
H12A H 0.6562 0.5160 -0.0406 0.045 Uiso 1 1 calc R . .
H12B H 0.6869 0.5568 -0.1038 0.045 Uiso 1 1 calc R . .
C13 C 0.5956(3) 0.6091(3) 0.2417(7) 0.0298(19) Uani 1 1 d . . .
C14 C 0.5968(3) 0.5717(3) 0.0799(6) 0.034(2) Uani 1 1 d . . .
H14 H 0.5775 0.5414 0.0623 0.040 Uiso 1 1 calc R . .
C15 C 0.5613(3) 0.6169(3) 0.0753(6) 0.0305(18) Uani 1 1 d . . .
H15 H 0.5248 0.6072 0.0588 0.037 Uiso 1 1 calc R . .
C16 C 0.6256(3) 0.6250(3) -0.0536(6) 0.0324(19) Uani 1 1 d . . .
C17 C 0.5231(3) 0.6672(3) 0.2227(6) 0.0354(19) Uani 1 1 d . . .
H17A H 0.5240 0.6650 0.2997 0.043 Uiso 1 1 calc R . .
H17B H 0.4890 0.6550 0.1987 0.043 Uiso 1 1 calc R . .
C18 C 0.5538(3) 0.6887(3) -0.0554(6) 0.0308(19) Uani 1 1 d . . .
H18A H 0.5700 0.6969 -0.1232 0.037 Uiso 1 1 calc R . .
H18B H 0.5176 0.6788 -0.0693 0.037 Uiso 1 1 calc R . .
C19 C 0.5333(3) 0.7556(3) 0.2658(6) 0.0270(18) Uani 1 1 d . . .
C20 C 0.5116(3) 0.7382(3) 0.0900(5) 0.0333(19) Uani 1 1 d . . .
H20 H 0.4769 0.7253 0.0685 0.040 Uiso 1 1 calc R . .
C21 C 0.5119(3) 0.7931(3) 0.1059(5) 0.0227(17) Uani 1 1 d . . .
H21 H 0.4771 0.8075 0.0907 0.027 Uiso 1 1 calc R . .
C22 C 0.5722(3) 0.7734(3) -0.0264(6) 0.0318(19) Uani 1 1 d . . .
C23 C 0.5123(3) 0.8437(3) 0.2752(6) 0.0314(18) Uani 1 1 d . . .
H23A H 0.4801 0.8582 0.2469 0.038 Uiso 1 1 calc R . .
H23B H 0.5058 0.8347 0.3488 0.038 Uiso 1 1 calc R . .
C24 C 0.5613(3) 0.8614(3) 0.0116(6) 0.0322(19) Uani 1 1 d . . .
H24A H 0.5278 0.8783 0.0015 0.039 Uiso 1 1 calc R . .
H24B H 0.5810 0.8637 -0.0546 0.039 Uiso 1 1 calc R . .
C25 C 0.5832(3) 0.8941(3) 0.3630(7) 0.0330(19) Uani 1 1 d . . .
C26 C 0.5655(3) 0.9098(3) 0.1848(6) 0.0320(19) Uani 1 1 d . . .
H26 H 0.5331 0.9266 0.1616 0.038 Uiso 1 1 calc R . .
C27 C 0.6060(3) 0.9472(3) 0.2199(6) 0.033(2) Uani 1 1 d . . .
H27 H 0.5929 0.9811 0.2134 0.040 Uiso 1 1 calc R . .
C28 C 0.6386(3) 0.9077(3) 0.0744(7) 0.037(2) Uani 1 1 d . . .
C29 C 0.6374(3) 0.9625(3) 0.4076(6) 0.0329(9) Uani 1 1 d . . .
H29A H 0.6254 0.9538 0.4785 0.040 Uiso 1 1 calc R . .
H29B H 0.6265 0.9962 0.3939 0.040 Uiso 1 1 calc R . .
C30 C 0.6919(3) 0.9743(3) 0.1480(6) 0.036(2) Uani 1 1 d . . .
H30A H 0.6768 1.0070 0.1563 0.043 Uiso 1 1 calc R . .
H30B H 0.7075 0.9724 0.0775 0.043 Uiso 1 1 calc R . .
C31 C 0.7221(4) 0.9308(3) 0.4755(6) 0.036(2) Uani 1 1 d . . .
C32 C 0.7289(3) 0.9877(2) 0.3379(6) 0.0267(17) Uani 1 1 d . . .
H32 H 0.7193 1.0227 0.3363 0.032 Uiso 1 1 calc R . .
C33 C 0.7840(3) 0.9795(3) 0.3839(6) 0.0300(18) Uani 1 1 d . . .
H33 H 0.7989 1.0093 0.4165 0.036 Uiso 1 1 calc R . .
C34 C 0.7844(3) 0.9556(2) 0.2065(6) 0.0241(17) Uani 1 1 d . . .
C35 C 0.8135(4) 0.9279(3) 0.5395(7) 0.050(3) Uani 1 1 d . . .
H35A H 0.7959 0.9139 0.6011 0.060 Uiso 1 1 calc R . .
H35B H 0.8318 0.9576 0.5619 0.060 Uiso 1 1 calc R . .
C36 C 0.8707(3) 0.9613(3) 0.2904(7) 0.038(2) Uani 1 1 d . . .
H36A H 0.8829 0.9650 0.2176 0.046 Uiso 1 1 calc R . .
H36B H 0.8843 0.9891 0.3307 0.046 Uiso 1 1 calc R . .
C37 C 0.8580(4) 0.8462(3) 0.5426(6) 0.039(2) Uani 1 1 d . . .
C38 C 0.8993(3) 0.9101(3) 0.4472(6) 0.0316(19) Uani 1 1 d . . .
H38 H 0.9134 0.9397 0.4819 0.038 Uiso 1 1 calc R . .
C39 C 0.9378(3) 0.8666(3) 0.4532(5) 0.0258(17) Uani 1 1 d . . .
H39 H 0.9705 0.8753 0.4907 0.031 Uiso 1 1 calc R . .
C40 C 0.9225(3) 0.8869(3) 0.2748(8) 0.039(2) Uani 1 1 d . . .
C41 C 0.9322(3) 0.7892(3) 0.5611(6) 0.0329(9) Uani 1 1 d . . .
H41A H 0.9103 0.7787 0.6205 0.040 Uiso 1 1 calc R . .
H41B H 0.9656 0.8005 0.5901 0.040 Uiso 1 1 calc R . .
C42 C 0.9910(3) 0.8254(2) 0.3122(7) 0.037(2) Uani 1 1 d . . .
H42A H 1.0221 0.8359 0.3513 0.044 Uiso 1 1 calc R . .
H42B H 0.9973 0.8318 0.2373 0.044 Uiso 1 1 calc R . .
C43 C 0.9282(3) 0.7006(3) 0.5215(6) 0.0329(9) Uani 1 1 d . . .
C44 C 0.9895(3) 0.7477(3) 0.4258(5) 0.0284(18) Uani 1 1 d . . .
H44 H 1.0209 0.7586 0.4653 0.034 Uiso 1 1 calc R . .
C45 C 0.9926(3) 0.6918(3) 0.3934(6) 0.033(2) Uani 1 1 d . . .
H45 H 1.0286 0.6788 0.4015 0.040 Uiso 1 1 calc R . .
C46 C 0.9731(3) 0.7412(3) 0.2408(7) 0.0311(19) Uani 1 1 d . . .
C47 C 0.9524(3) 0.6165(3) 0.4765(6) 0.034(2) Uani 1 1 d . . .
H47A H 0.9343 0.6100 0.5432 0.040 Uiso 1 1 calc R . .
H47B H 0.9872 0.6016 0.4803 0.040 Uiso 1 1 calc R . .
C48 C 0.9841(3) 0.6552(3) 0.2101(6) 0.0310(18) Uani 1 1 d . . .
H48A H 1.0182 0.6404 0.2255 0.037 Uiso 1 1 calc R . .
H48B H 0.9857 0.6683 0.1383 0.037 Uiso 1 1 calc R . .
C49 C 0.7306(3) 0.7375(3) 0.3098(6) 0.0297(18) Uani 1 1 d . . .
C50 C 0.7355(3) 0.7294(3) 0.1902(6) 0.042(2) Uani 1 1 d . . .
H50A H 0.7724 0.7325 0.1698 0.050 Uiso 1 1 calc R . .
H50B H 0.7157 0.7549 0.1533 0.050 Uiso 1 1 calc R . .
C51 C 0.7598(4) 0.7842(3) 0.3343(7) 0.054(3) Uani 1 1 d . . .
H51A H 0.7962 0.7809 0.3103 0.065 Uiso 1 1 calc R . .
H51B H 0.7605 0.7889 0.4109 0.065 Uiso 1 1 calc R . .
C52 C 0.7545(3) 0.6971(3) 0.3707(7) 0.047(2) Uani 1 1 d . . .
H52A H 0.7338 0.6673 0.3596 0.057 Uiso 1 1 calc R . .
H52B H 0.7529 0.7051 0.4458 0.057 Uiso 1 1 calc R . .
C53 C 0.6701(3) 0.7406(3) 0.3340(6) 0.041(2) Uani 1 1 d . . .
H53A H 0.6554 0.7693 0.2985 0.049 Uiso 1 1 calc R . .
H53B H 0.6528 0.7115 0.3055 0.049 Uiso 1 1 calc R . .
C55 C 0.6476(3) 0.7032(3) 0.5056(7) 0.040(2) Uani 1 1 d . . .
H55 H 0.6457 0.6729 0.4708 0.048 Uiso 1 1 calc R . .
C56 C 0.6384(3) 0.7061(4) 0.6185(7) 0.052(2) Uani 1 1 d . . .
H56 H 0.6313 0.6783 0.6595 0.063 Uiso 1 1 calc R . .
C57 C 0.6406(4) 0.7519(4) 0.6612(8) 0.067(3) Uani 1 1 d . . .
H57 H 0.6352 0.7553 0.7341 0.081 Uiso 1 1 calc R . .
C58 C 0.6504(4) 0.7938(3) 0.6016(8) 0.054(3) Uani 1 1 d . . .
H58 H 0.6496 0.8247 0.6340 0.065 Uiso 1 1 calc R . .
C59 C 0.6612(3) 0.7901(3) 0.4972(7) 0.048(2) Uani 1 1 d . . .
H59 H 0.6700 0.8178 0.4572 0.057 Uiso 1 1 calc R . .
N1 N 0.9222(2) 0.5937(2) 0.3879(5) 0.0291(11) Uani 1 1 d . . .
N2 N 0.8630(2) 0.5413(2) 0.3247(5) 0.0307(15) Uani 1 1 d . . .
N3 N 0.9450(3) 0.6172(2) 0.2126(5) 0.0348(16) Uani 1 1 d . . .
N4 N 0.8854(2) 0.5649(2) 0.1503(5) 0.0291(11) Uani 1 1 d . . .
N5 N 0.7789(2) 0.5164(2) 0.2625(4) 0.0247(14) Uani 1 1 d . . .
N6 N 0.6938(2) 0.5243(2) 0.2180(5) 0.0339(16) Uani 1 1 d . . .
N7 N 0.8013(3) 0.5369(2) 0.0807(5) 0.0332(16) Uani 1 1 d . . .
N8 N 0.7177(2) 0.5420(2) 0.0353(5) 0.0297(15) Uani 1 1 d . . .
N9 N 0.6148(2) 0.5715(2) 0.1870(5) 0.0263(15) Uani 1 1 d . . .
N10 N 0.5641(2) 0.6375(2) 0.1789(5) 0.0302(15) Uani 1 1 d . . .
N11 N 0.6364(2) 0.5835(2) 0.0003(5) 0.0292(15) Uani 1 1 d . . .
N12 N 0.5823(2) 0.6470(2) -0.0086(5) 0.0335(16) Uani 1 1 d . . .
N13 N 0.5292(3) 0.7196(2) 0.1901(5) 0.0321(16) Uani 1 1 d . . .
N14 N 0.5253(2) 0.7989(2) 0.2140(5) 0.0292(15) Uani 1 1 d . . .
N15 N 0.5534(2) 0.7306(2) 0.0086(5) 0.0268(14) Uani 1 1 d . . .
N16 N 0.5512(2) 0.8112(2) 0.0333(5) 0.0281(15) Uani 1 1 d . . .
N17 N 0.5545(3) 0.8796(2) 0.2708(5) 0.0351(16) Uani 1 1 d . . .
N18 N 0.6126(3) 0.9318(2) 0.3349(5) 0.0360(16) Uani 1 1 d . . .
N19 N 0.5908(2) 0.8863(2) 0.0945(5) 0.0329(16) Uani 1 1 d . . .
N20 N 0.6515(2) 0.9390(2) 0.1565(5) 0.0296(15) Uani 1 1 d . . .
N21 N 0.6954(2) 0.9603(2) 0.4057(5) 0.0282(15) Uani 1 1 d . . .
N22 N 0.7752(2) 0.9400(2) 0.4603(4) 0.0277(15) Uani 1 1 d . . .
N23 N 0.7343(2) 0.9670(2) 0.2299(4) 0.0257(14) Uani 1 1 d . . .
N24 N 0.8130(2) 0.9635(2) 0.2911(5) 0.0317(16) Uani 1 1 d . . .
N25 N 0.8519(3) 0.8924(2) 0.4978(5) 0.0401(17) Uani 1 1 d . . .
N26 N 0.9073(2) 0.8291(2) 0.5107(5) 0.0314(15) Uani 1 1 d . . .
N27 N 0.8929(2) 0.9167(2) 0.3335(4) 0.0235(14) Uani 1 1 d . . .
N28 N 0.9476(2) 0.8530(2) 0.3458(5) 0.0320(15) Uani 1 1 d . . .
N29 N 0.9424(2) 0.7460(2) 0.4924(5) 0.0342(16) Uani 1 1 d . . .
N30 N 0.9577(2) 0.6688(2) 0.4622(4) 0.0277(15) Uani 1 1 d . . .
N31 N 0.9838(3) 0.7729(2) 0.3274(5) 0.0339(16) Uani 1 1 d . . .
N32 N 0.9767(2) 0.6938(2) 0.2788(5) 0.0330(16) Uani 1 1 d . . .
N54 N 0.6589(3) 0.7441(2) 0.4511(5) 0.0376(17) Uani 1 1 d . . .
O1 O 0.8520(2) 0.57116(17) 0.4982(4) 0.0323(12) Uani 1 1 d . . .
O2 O 0.7191(2) 0.5385(2) 0.3924(4) 0.0405(14) Uani 1 1 d . . .
O3 O 0.6024(2) 0.61670(19) 0.3393(4) 0.0431(14) Uani 1 1 d . . .
O4 O 0.5442(2) 0.74992(18) 0.3570(4) 0.0340(13) Uani 1 1 d . . .
O5 O 0.5779(2) 0.8765(2) 0.4452(4) 0.0361(14) Uani 1 1 d . . .
O6 O 0.7032(2) 0.90243(19) 0.5381(4) 0.0454(15) Uani 1 1 d . . .
O7 O 0.8271(2) 0.8249(2) 0.5980(5) 0.0577(18) Uani 1 1 d . . .
O8 O 0.8960(2) 0.68942(18) 0.5882(4) 0.0343(13) Uani 1 1 d . . .
O9 O 0.9117(2) 0.63057(19) 0.0433(4) 0.0396(14) Uani 1 1 d . . .
O10 O 0.7789(2) 0.58611(19) -0.0561(4) 0.0401(14) Uani 1 1 d . . .
O11 O 0.6495(2) 0.6415(2) -0.1293(4) 0.0396(14) Uani 1 1 d . . .
O12 O 0.6041(2) 0.77975(19) -0.1003(4) 0.0437(15) Uani 1 1 d . . .
O13 O 0.6673(2) 0.8990(2) -0.0021(4) 0.0417(14) Uani 1 1 d . . .
O14 O 0.8000(2) 0.94244(18) 0.1194(4) 0.0351(13) Uani 1 1 d . . .
O15 O 0.9287(2) 0.8859(2) 0.1791(4) 0.0463(16) Uani 1 1 d . . .
O16 O 0.96586(19) 0.75377(18) 0.1518(4) 0.0325(12) Uani 1 1 d . . .
Br1 Br 0.70942(4) 0.66495(4) 0.14579(8) 0.0632(3) Uani 1 1 d . . .
Br2 Br 0.72863(5) 0.84235(3) 0.26810(9) 0.0724(4) Uani 1 1 d . . .
Br3 Br 0.82832(4) 0.68352(4) 0.33193(9) 0.0678(3) Uani 1 1 d . . .

loop_
_atom_site_aniso_label
_atom_site_aniso_U_11
_atom_site_aniso_U_22
_atom_site_aniso_U_33
_atom_site_aniso_U_23
_atom_site_aniso_U_13
_atom_site_aniso_U_12
O1W 0.019(4) 0.044(5) 0.085(7) 0.000 0.000 0.005(4)
Br4 0.0581(9) 0.0547(9) 0.0814(11) 0.000 0.000 -0.0118(7)
Cl1 0.080(3) 0.057(2) 0.070(3) -0.020(2) -0.038(2) 0.0264(19)
Cl1' 0.094(8) 0.67(4) 0.101(8) 0.000 0.000 0.206(14)
C1 0.037(5) 0.017(4) 0.041(5) 0.006(4) -0.013(4) 0.000(4)
C2 0.044(5) 0.045(5) 0.027(5) -0.006(4) 0.005(4) -0.007(4)
C3 0.041(5) 0.022(4) 0.026(4) -0.004(3) -0.012(4) -0.001(3)
C4 0.041(5) 0.044(5) 0.020(5) -0.024(4) -0.004(4) 0.011(4)
C5 0.049(2) 0.0296(19) 0.0199(19) -0.0117(16) -0.0075(18) 0.0061(18)
C6 0.028(5) 0.034(4) 0.033(5) 0.003(4) 0.008(4) 0.004(4)
C7 0.041(6) 0.024(4) 0.068(7) 0.031(4) -0.026(5) -0.008(4)
C8 0.037(5) 0.030(4) 0.034(5) 0.012(4) -0.009(4) 0.001(4)
C9 0.053(6) 0.016(4) 0.048(5) -0.019(4) -0.007(4) 0.005(4)
C10 0.049(2) 0.0296(19) 0.0199(19) -0.0117(16) -0.0075(18) 0.0061(18)
C11 0.033(5) 0.033(4) 0.054(6) 0.009(4) 0.005(4) -0.012(4)
C12 0.049(5) 0.040(5) 0.023(4) -0.014(4) 0.005(4) 0.026(4)
C13 0.023(4) 0.020(4) 0.047(6) 0.006(4) -0.008(4) -0.012(3)
C14 0.041(5) 0.019(4) 0.042(5) -0.003(4) -0.016(4) -0.001(4)
C15 0.029(4) 0.039(5) 0.023(4) -0.005(4) -0.006(4) 0.004(4)
C16 0.027(5) 0.048(5) 0.022(5) -0.003(4) -0.004(4) 0.007(4)
C17 0.053(5) 0.026(4) 0.028(4) 0.003(4) 0.009(4) 0.011(4)
C18 0.037(5) 0.038(5) 0.018(4) -0.016(3) -0.006(3) 0.016(4)
C19 0.027(4) 0.035(4) 0.019(5) 0.001(4) 0.005(4) 0.003(3)
C20 0.043(5) 0.038(5) 0.019(4) -0.009(4) -0.003(4) -0.008(4)
C21 0.015(4) 0.028(4) 0.025(4) -0.002(3) -0.002(3) 0.001(3)
C22 0.037(5) 0.038(5) 0.021(4) -0.010(4) -0.009(4) 0.010(4)
C23 0.034(5) 0.036(4) 0.024(4) -0.007(4) 0.005(4) -0.006(4)
C24 0.045(5) 0.039(5) 0.013(4) -0.003(3) -0.010(4) -0.008(4)
C25 0.037(5) 0.035(5) 0.027(5) -0.013(4) 0.012(4) 0.001(4)
C26 0.031(5) 0.034(4) 0.031(5) -0.006(4) -0.004(4) -0.001(4)
C27 0.055(5) 0.023(4) 0.023(4) -0.001(3) -0.017(4) 0.006(4)
C28 0.046(6) 0.035(5) 0.030(5) 0.010(4) -0.025(5) -0.011(4)
C29 0.049(2) 0.0296(19) 0.0199(19) -0.0117(16) -0.0075(18) 0.0061(18)
C30 0.059(6) 0.024(4) 0.024(4) 0.013(4) -0.010(4) -0.003(4)
C31 0.067(7) 0.018(4) 0.023(5) -0.008(4) 0.021(4) 0.012(4)
C32 0.037(4) 0.014(4) 0.028(4) -0.005(3) -0.006(4) 0.002(3)
C33 0.027(4) 0.027(4) 0.035(5) 0.005(3) 0.003(4) -0.012(3)
C34 0.025(4) 0.026(4) 0.021(5) 0.002(3) 0.000(4) -0.009(3)
C35 0.065(6) 0.051(6) 0.035(5) -0.017(4) -0.014(5) 0.034(5)
C36 0.030(5) 0.029(4) 0.056(6) 0.011(4) 0.013(4) 0.006(4)
C37 0.067(6) 0.040(5) 0.012(4) 0.000(4) -0.006(4) -0.005(5)
C38 0.059(6) 0.018(4) 0.017(4) 0.001(3) -0.004(4) -0.003(4)
C39 0.033(5) 0.035(4) 0.009(4) -0.008(3) -0.010(3) 0.000(4)
C40 0.046(5) 0.015(4) 0.055(6) 0.014(4) -0.003(5) -0.005(4)
C41 0.049(2) 0.0296(19) 0.0199(19) -0.0117(16) -0.0075(18) 0.0061(18)
C42 0.044(5) 0.014(4) 0.052(5) -0.003(3) 0.008(4) -0.011(4)
C43 0.049(2) 0.0296(19) 0.0199(19) -0.0117(16) -0.0075(18) 0.0061(18)
C44 0.032(5) 0.034(4) 0.019(4) -0.010(3) -0.002(4) 0.002(4)
C45 0.021(4) 0.045(5) 0.034(5) -0.014(4) -0.012(4) 0.013(4)
C46 0.023(4) 0.039(5) 0.032(5) -0.011(4) 0.005(4) -0.008(4)
C47 0.029(4) 0.038(5) 0.033(5) 0.012(4) -0.017(4) -0.012(4)
C48 0.036(5) 0.032(4) 0.024(4) -0.003(4) 0.004(4) -0.005(4)
C49 0.037(5) 0.028(4) 0.024(4) 0.003(3) 0.006(4) -0.002(4)
C50 0.039(5) 0.048(5) 0.039(5) 0.006(4) -0.015(4) -0.011(4)
C51 0.057(6) 0.077(7) 0.027(5) 0.003(5) 0.005(5) -0.018(5)
C52 0.053(6) 0.057(6) 0.031(5) -0.001(4) 0.014(4) 0.022(5)
C53 0.041(5) 0.039(5) 0.042(5) -0.014(4) -0.014(4) 0.011(4)
C55 0.038(5) 0.034(5) 0.047(6) 0.005(4) 0.011(4) -0.014(4)
C56 0.056(6) 0.070(7) 0.031(6) -0.011(5) -0.007(5) 0.011(5)
C57 0.078(8) 0.098(9) 0.026(5) -0.021(6) -0.002(5) 0.007(6)
C58 0.072(7) 0.039(5) 0.052(7) -0.026(5) -0.013(5) 0.015(5)
C59 0.052(6) 0.048(6) 0.043(6) 0.010(5) 0.013(5) 0.021(5)
N1 0.036(3) 0.034(3) 0.017(2) -0.008(2) -0.003(2) 0.002(2)
N2 0.038(4) 0.022(3) 0.032(4) -0.007(3) 0.002(3) -0.003(3)
N3 0.048(4) 0.035(4) 0.021(4) 0.004(3) -0.006(3) -0.010(3)
N4 0.036(3) 0.034(3) 0.017(2) -0.008(2) -0.003(2) 0.002(2)
N5 0.029(4) 0.029(3) 0.017(3) -0.007(3) -0.006(3) 0.002(3)
N6 0.038(4) 0.034(4) 0.030(4) 0.009(3) -0.003(3) 0.005(3)
N7 0.044(4) 0.033(4) 0.023(4) -0.001(3) -0.008(3) -0.014(3)
N8 0.040(4) 0.027(3) 0.022(4) 0.001(3) 0.002(3) 0.009(3)
N9 0.020(3) 0.031(4) 0.029(4) -0.003(3) 0.001(3) -0.005(3)
N10 0.042(4) 0.030(3) 0.019(3) 0.000(3) 0.002(3) 0.015(3)
N11 0.039(4) 0.032(4) 0.017(3) -0.010(3) -0.011(3) 0.013(3)
N12 0.042(4) 0.026(3) 0.033(4) -0.004(3) 0.001(3) 0.002(3)
N13 0.052(4) 0.025(3) 0.019(4) 0.006(3) 0.010(3) 0.013(3)
N14 0.037(4) 0.032(4) 0.019(4) -0.003(3) -0.005(3) -0.004(3)
N15 0.029(4) 0.021(3) 0.031(4) -0.007(3) -0.002(3) -0.008(3)
N16 0.036(4) 0.029(4) 0.020(3) -0.003(3) 0.000(3) -0.004(3)
N17 0.057(5) 0.025(3) 0.024(4) -0.001(3) -0.001(3) -0.006(3)
N18 0.054(4) 0.033(4) 0.021(4) -0.002(3) 0.000(3) -0.013(3)
N19 0.025(4) 0.048(4) 0.025(4) -0.001(3) -0.001(3) -0.008(3)
N20 0.039(4) 0.033(3) 0.017(3) -0.003(3) -0.007(3) -0.004(3)
N21 0.026(4) 0.025(3) 0.033(4) -0.007(3) 0.001(3) 0.007(3)
N22 0.035(4) 0.031(3) 0.016(3) 0.007(3) 0.000(3) 0.003(3)
N23 0.033(4) 0.026(3) 0.018(3) 0.004(3) -0.001(3) -0.009(3)
N24 0.040(4) 0.036(4) 0.019(4) 0.003(3) 0.000(3) -0.007(3)
N25 0.046(4) 0.037(4) 0.038(4) 0.003(3) 0.015(4) 0.016(3)
N26 0.041(4) 0.027(3) 0.027(4) 0.006(3) 0.013(3) 0.022(3)
N27 0.032(4) 0.024(3) 0.015(3) 0.007(3) 0.006(3) 0.001(3)
N28 0.032(4) 0.032(4) 0.032(4) 0.005(3) 0.003(3) 0.000(3)
N29 0.041(4) 0.033(4) 0.028(4) 0.014(3) 0.010(3) 0.010(3)
N30 0.033(4) 0.031(4) 0.019(3) 0.002(3) 0.002(3) -0.007(3)
N31 0.052(4) 0.012(3) 0.037(4) -0.012(3) 0.000(3) -0.009(3)
N32 0.037(4) 0.034(4) 0.028(4) -0.012(3) 0.012(3) -0.001(3)
N54 0.043(4) 0.049(5) 0.021(4) 0.008(3) 0.004(3) 0.007(3)
O1 0.049(3) 0.027(3) 0.021(3) 0.004(2) -0.001(3) 0.003(2)
O2 0.053(4) 0.055(4) 0.013(3) -0.003(3) 0.003(3) 0.004(3)
O3 0.063(4) 0.044(3) 0.022(3) 0.002(3) 0.000(3) 0.012(3)
O4 0.040(3) 0.040(3) 0.022(3) -0.009(2) 0.004(3) 0.000(3)
O5 0.040(3) 0.046(3) 0.023(3) -0.001(3) 0.000(3) -0.016(3)
O6 0.066(4) 0.035(3) 0.035(3) 0.006(3) 0.019(3) 0.003(3)
O7 0.053(4) 0.055(4) 0.065(4) 0.033(4) 0.022(4) 0.011(3)
O8 0.039(3) 0.039(3) 0.025(3) -0.002(2) 0.018(3) -0.007(3)
O9 0.048(4) 0.044(3) 0.027(3) 0.004(3) -0.001(3) -0.002(3)
O10 0.068(4) 0.040(3) 0.012(3) 0.001(2) 0.008(3) 0.007(3)
O11 0.048(4) 0.054(4) 0.017(3) -0.012(3) -0.001(3) 0.005(3)
O12 0.059(4) 0.042(3) 0.031(3) 0.000(3) 0.016(3) 0.002(3)
O13 0.046(4) 0.061(4) 0.018(3) 0.001(3) 0.003(3) -0.018(3)
O14 0.039(3) 0.037(3) 0.030(3) -0.004(2) 0.011(3) -0.011(3)
O15 0.063(4) 0.069(4) 0.007(3) 0.004(3) 0.009(3) 0.013(3)
O16 0.038(3) 0.038(3) 0.023(3) 0.004(3) -0.001(3) -0.006(2)
Br1 0.0723(7) 0.0629(6) 0.0543(6) -0.0241(5) 0.0117(5) -0.0184(5)
Br2 0.1190(10) 0.0354(5) 0.0628(7) 0.0046(5) 0.0193(7) -0.0001(6)
Br3 0.0542(6) 0.0862(8) 0.0631(7) 0.0111(6) 0.0023(5) 0.0285(6)

loop_
_atom_type_symbol
_atom_type_description
_atom_type_scat_dispersion_real
_atom_type_scat_dispersion_imag
_atom_type_scat_source
C C 0.0033 0.0016 'International Tables Vol C Tables 4.2.6.8 and 6.1.1.4'
H H 0.0000 0.0000 'International Tables Vol C Tables 4.2.6.8 and 6.1.1.4'
N N 0.0061 0.0033 'International Tables Vol C Tables 4.2.6.8 and 6.1.1.4'
O O 0.0106 0.0060 'International Tables Vol C Tables 4.2.6.8 and 6.1.1.4'
Br Br -0.2901 2.4595 'International Tables Vol C Tables 4.2.6.8 and 6.1.1.4'
Cl Cl 0.1484 0.1585 'International Tables Vol C Tables 4.2.6.8 and 6.1.1.4'

loop_
_geom_angle_atom_site_label_1
_geom_angle_atom_site_label_2
_geom_angle_atom_site_label_3
_geom_angle
_geom_angle_site_symmetry_1
_geom_angle_site_symmetry_3
_geom_angle_publ_flag
O1 C1 N2 127.7(7) . . ?
O1 C1 N1 125.4(7) . . ?
N2 C1 N1 106.9(7) . . ?
N3 C2 N1 112.2(6) . . ?
N3 C2 C3 102.9(6) . . ?
N1 C2 C3 101.3(6) . . ?
N2 C3 N4 113.7(6) . . ?
N2 C3 C2 105.1(6) . . ?
N4 C3 C2 103.7(6) . . ?
O9 C4 N3 125.7(8) . . ?
O9 C4 N4 126.0(7) . . ?
N3 C4 N4 108.3(7) . . ?
N5 C5 N2 114.3(6) . . ?
N7 C6 N4 115.8(6) . . ?
O2 C7 N5 126.6(8) . . ?
O2 C7 N6 125.6(8) . . ?
N5 C7 N6 107.8(8) . . ?
N5 C8 N7 113.8(6) . . ?
N5 C8 C9 106.2(6) . . ?
N7 C8 C9 103.4(6) . . ?
N6 C9 N8 114.0(6) . . ?
N6 C9 C8 103.0(6) . . ?
N8 C9 C8 103.4(6) . . ?
O10 C10 N8 125.3(7) . . ?
O10 C10 N7 122.2(8) . . ?
N8 C10 N7 112.3(7) . . ?
N9 C11 N6 116.2(6) . . ?
N8 C12 N11 114.1(6) . . ?
O3 C13 N9 125.7(7) . . ?
O3 C13 N10 123.7(7) . . ?
N9 C13 N10 110.4(7) . . ?
N9 C14 N11 115.8(6) . . ?
N9 C14 C15 103.1(6) . . ?
N11 C14 C15 101.7(6) . . ?
N10 C15 N12 115.7(6) . . ?
N10 C15 C14 104.6(6) . . ?
N12 C15 C14 105.5(6) . . ?
O11 C16 N11 127.1(7) . . ?
O11 C16 N12 124.3(7) . . ?
N11 C16 N12 108.6(7) . . ?
N10 C17 N13 110.9(6) . . ?
N15 C18 N12 113.7(6) . . ?
O4 C19 N14 127.5(7) . . ?
O4 C19 N13 126.6(7) . . ?
N14 C19 N13 105.7(6) . . ?
N13 C20 N15 109.6(6) . . ?
N13 C20 C21 103.4(6) . . ?
N15 C20 C21 103.0(6) . . ?
N14 C21 N16 114.2(6) . . ?
N14 C21 C20 103.9(6) . . ?
N16 C21 C20 105.0(6) . . ?
O12 C22 N15 126.8(7) . . ?
O12 C22 N16 123.8(7) . . ?
N15 C22 N16 109.4(7) . . ?
N17 C23 N14 111.7(6) . . ?
N16 C24 N19 113.8(6) . . ?
O5 C25 N18 129.3(8) . . ?
O5 C25 N17 124.1(7) . . ?
N18 C25 N17 106.5(7) . . ?
N17 C26 N19 116.2(6) . . ?
N17 C26 C27 107.8(6) . . ?
N19 C26 C27 102.9(6) . . ?
N20 C27 C26 106.3(6) . . ?
N20 C27 N18 113.9(6) . . ?
C26 C27 N18 99.8(6) . . ?
O13 C28 N19 125.9(7) . . ?
O13 C28 N20 124.6(7) . . ?
N19 C28 N20 109.4(8) . . ?
N18 C29 N21 114.7(6) . . ?
N20 C30 N23 112.1(5) . . ?
O6 C31 N21 126.9(8) . . ?
O6 C31 N22 126.4(8) . . ?
N21 C31 N22 106.7(6) . . ?
N21 C32 N23 114.3(5) . . ?
N21 C32 C33 104.0(6) . . ?
N23 C32 C33 102.1(6) . . ?
N24 C33 N22 112.9(6) . . ?
N24 C33 C32 101.6(6) . . ?
N22 C33 C32 102.6(6) . . ?
O14 C34 N24 127.0(7) . . ?
O14 C34 N23 125.0(7) . . ?
N24 C34 N23 108.0(6) . . ?
N22 C35 N25 110.6(6) . . ?
N27 C36 N24 114.9(6) . . ?
O7 C37 N25 127.1(8) . . ?
O7 C37 N26 126.3(7) . . ?
N25 C37 N26 106.6(7) . . ?
N25 C38 N27 112.7(7) . . ?
N25 C38 C39 104.6(6) . . ?
N27 C38 C39 102.3(6) . . ?
N28 C39 N26 112.4(6) . . ?
N28 C39 C38 105.2(5) . . ?
N26 C39 C38 102.9(6) . . ?
O15 C40 N27 129.7(7) . . ?
O15 C40 N28 123.3(8) . . ?
N27 C40 N28 107.0(7) . . ?
N26 C41 N29 115.1(6) . . ?
N28 C42 N31 113.0(6) . . ?
O8 C43 N29 127.2(7) . . ?
O8 C43 N30 126.1(7) . . ?
N29 C43 N30 106.7(7) . . ?
N31 C44 N29 115.7(6) . . ?
N31 C44 C45 104.0(5) . . ?
N29 C44 C45 99.1(6) . . ?
N30 C45 N32 116.6(6) . . ?
N30 C45 C44 103.9(6) . . ?
N32 C45 C44 101.5(6) . . ?
O16 C46 N32 127.5(7) . . ?
O16 C46 N31 125.6(7) . . ?
N32 C46 N31 106.7(7) . . ?
N30 C47 N1 111.4(6) . . ?
N32 C48 N3 116.2(6) . . ?
C52 C49 C51 108.7(7) . . ?
C52 C49 C50 111.9(7) . . ?
C51 C49 C50 106.6(6) . . ?
C52 C49 C53 109.9(6) . . ?
C51 C49 C53 113.4(7) . . ?
C50 C49 C53 106.3(7) . . ?
C49 C50 Br1 112.6(5) . . ?
C49 C51 Br2 113.3(6) . . ?
C49 C52 Br3 113.7(6) . . ?
N54 C53 C49 112.4(6) . . ?
N54 C55 C56 119.6(8) . . ?
C57 C56 C55 115.8(9) . . ?
C56 C57 C58 123.1(9) . . ?
C59 C58 C57 120.2(8) . . ?
C58 C59 N54 118.1(8) . . ?
C1 N1 C2 113.4(6) . . ?
C1 N1 C47 118.2(6) . . ?
C2 N1 C47 124.1(6) . . ?
C1 N2 C3 112.8(6) . . ?
C1 N2 C5 120.6(6) . . ?
C3 N2 C5 124.5(6) . . ?
C4 N3 C2 112.2(6) . . ?
C4 N3 C48 122.4(6) . . ?
C2 N3 C48 122.8(6) . . ?
C4 N4 C3 111.9(6) . . ?
C4 N4 C6 122.1(6) . . ?
C3 N4 C6 122.1(6) . . ?
C7 N5 C5 122.0(6) . . ?
C7 N5 C8 110.6(6) . . ?
C5 N5 C8 125.0(6) . . ?
C7 N6 C9 112.2(7) . . ?
C7 N6 C11 122.2(7) . . ?
C9 N6 C11 124.7(7) . . ?
C10 N7 C6 127.0(7) . . ?
C10 N7 C8 110.4(6) . . ?
C6 N7 C8 121.2(6) . . ?
C10 N8 C12 125.6(6) . . ?
C10 N8 C9 110.4(6) . . ?
C12 N8 C9 122.1(6) . . ?
C13 N9 C11 123.9(7) . . ?
C13 N9 C14 112.0(6) . . ?
C11 N9 C14 122.2(6) . . ?
C13 N10 C15 109.9(6) . . ?
C13 N10 C17 121.4(6) . . ?
C15 N10 C17 122.7(6) . . ?
C16 N11 C12 123.8(7) . . ?
C16 N11 C14 113.2(6) . . ?
C12 N11 C14 121.0(6) . . ?
C16 N12 C15 110.7(6) . . ?
C16 N12 C18 124.3(7) . . ?
C15 N12 C18 123.5(6) . . ?
C19 N13 C20 112.6(6) . . ?
C19 N13 C17 119.8(6) . . ?
C20 N13 C17 123.3(6) . . ?
C19 N14 C21 113.8(6) . . ?
C19 N14 C23 119.6(6) . . ?
C21 N14 C23 122.7(6) . . ?
C22 N15 C18 121.3(6) . . ?
C22 N15 C20 111.2(6) . . ?
C18 N15 C20 121.1(6) . . ?
C22 N16 C24 122.8(6) . . ?
C22 N16 C21 111.0(6) . . ?
C24 N16 C21 125.3(6) . . ?
C26 N17 C25 111.8(6) . . ?
C26 N17 C23 125.2(6) . . ?
C25 N17 C23 122.1(6) . . ?
C25 N18 C29 123.1(7) . . ?
C25 N18 C27 114.1(6) . . ?
C29 N18 C27 121.0(6) . . ?
C28 N19 C24 121.4(6) . . ?
C28 N19 C26 110.5(6) . . ?
C24 N19 C26 122.7(6) . . ?
C28 N20 C30 122.4(7) . . ?
C28 N20 C27 109.1(6) . . ?
C30 N20 C27 121.7(6) . . ?
C31 N21 C32 113.6(6) . . ?
C31 N21 C29 120.4(7) . . ?
C32 N21 C29 126.0(6) . . ?
C31 N22 C35 121.5(7) . . ?
C31 N22 C33 111.9(6) . . ?
C35 N22 C33 121.7(7) . . ?
C34 N23 C32 112.2(6) . . ?
C34 N23 C30 123.8(6) . . ?
C32 N23 C30 121.0(6) . . ?
C34 N24 C33 115.2(6) . . ?
C34 N24 C36 122.9(7) . . ?
C33 N24 C36 121.6(6) . . ?
C37 N25 C38 113.0(7) . . ?
C37 N25 C35 121.5(7) . . ?
C38 N25 C35 119.5(7) . . ?
C37 N26 C41 122.0(6) . . ?
C37 N26 C39 112.5(6) . . ?
C41 N26 C39 121.4(6) . . ?
C40 N27 C36 121.5(6) . . ?
C40 N27 C38 114.4(6) . . ?
C36 N27 C38 121.2(6) . . ?
C42 N28 C39 124.2(6) . . ?
C42 N28 C40 120.3(7) . . ?
C39 N28 C40 110.6(6) . . ?
C43 N29 C44 114.1(6) . . ?
C43 N29 C41 121.6(6) . . ?
C44 N29 C41 116.9(6) . . ?
C43 N30 C45 113.9(6) . . ?
C43 N30 C47 120.4(6) . . ?
C45 N30 C47 125.7(6) . . ?
C46 N31 C44 113.6(6) . . ?
C46 N31 C42 121.3(7) . . ?
C44 N31 C42 125.0(6) . . ?
C48 N32 C46 120.2(6) . . ?
C48 N32 C45 122.7(6) . . ?
C46 N32 C45 112.8(6) . . ?
C55 N54 C59 123.1(7) . . ?
C55 N54 C53 119.4(7) . . ?
C59 N54 C53 117.5(7) . . ?

loop_
_geom_bond_atom_site_label_1
_geom_bond_atom_site_label_2
_geom_bond_distance
_geom_bond_site_symmetry_2
_geom_bond_publ_flag
C1 O1 1.252(9) . ?
C1 N2 1.381(9) . ?
C1 N1 1.397(10) . ?
C2 N3 1.430(10) . ?
C2 N1 1.446(9) . ?
C2 C3 1.577(10) . ?
C3 N2 1.415(10) . ?
C3 N4 1.423(9) . ?
C4 O9 1.255(9) . ?
C4 N3 1.373(9) . ?
C4 N4 1.381(10) . ?
C5 N5 1.414(9) . ?
C5 N2 1.427(9) . ?
C6 N7 1.430(9) . ?
C6 N4 1.454(9) . ?
C7 O2 1.221(11) . ?
C7 N5 1.381(11) . ?
C7 N6 1.407(10) . ?
C8 N5 1.442(9) . ?
C8 N7 1.473(9) . ?
C8 C9 1.527(11) . ?
C9 N6 1.436(9) . ?
C9 N8 1.482(10) . ?
C10 O10 1.251(9) . ?
C10 N8 1.325(10) . ?
C10 N7 1.340(9) . ?
C11 N9 1.420(9) . ?
C11 N6 1.439(9) . ?
C12 N8 1.428(9) . ?
C12 N11 1.439(9) . ?
C13 O3 1.268(9) . ?
C13 N9 1.333(9) . ?
C13 N10 1.373(9) . ?
C14 N9 1.433(9) . ?
C14 N11 1.465(10) . ?
C14 C15 1.536(10) . ?
C15 N10 1.433(9) . ?
C15 N12 1.449(10) . ?
C16 O11 1.223(9) . ?
C16 N11 1.354(10) . ?
C16 N12 1.381(10) . ?
C17 N10 1.436(9) . ?
C17 N13 1.500(9) . ?
C18 N15 1.405(8) . ?
C18 N12 1.477(9) . ?
C19 O4 1.201(9) . ?
C19 N14 1.369(9) . ?
C19 N13 1.380(9) . ?
C20 N13 1.441(9) . ?
C20 N15 1.501(10) . ?
C20 C21 1.516(10) . ?
C21 N14 1.422(9) . ?
C21 N16 1.448(9) . ?
C22 O12 1.253(9) . ?
C22 N15 1.341(9) . ?
C22 N16 1.389(9) . ?
C23 N17 1.458(9) . ?
C23 N14 1.488(9) . ?
C24 N16 1.423(9) . ?
C24 N19 1.463(9) . ?
C25 O5 1.156(9) . ?
C25 N18 1.325(10) . ?
C25 N17 1.437(10) . ?
C26 N17 1.397(9) . ?
C26 N19 1.464(9) . ?
C26 C27 1.522(10) . ?
C27 N20 1.430(10) . ?
C27 N18 1.528(9) . ?
C28 O13 1.239(9) . ?
C28 N19 1.377(10) . ?
C28 N20 1.387(10) . ?
C29 N18 1.398(9) . ?
C29 N21 1.481(9) . ?
C30 N20 1.417(9) . ?
C30 N23 1.514(9) . ?
C31 O6 1.211(9) . ?
C31 N21 1.378(10) . ?
C31 N22 1.393(10) . ?
C32 N21 1.426(9) . ?
C32 N23 1.489(9) . ?
C32 C33 1.540(10) . ?
C33 N24 1.459(9) . ?
C33 N22 1.470(9) . ?
C34 O14 1.229(8) . ?
C34 N24 1.317(9) . ?
C34 N23 1.349(9) . ?
C35 N22 1.440(10) . ?
C35 N25 1.477(10) . ?
C36 N27 1.453(9) . ?
C36 N24 1.473(9) . ?
C37 O7 1.206(9) . ?
C37 N25 1.393(10) . ?
C37 N26 1.403(10) . ?
C38 N25 1.451(10) . ?
C38 N27 1.463(9) . ?
C38 C39 1.546(10) . ?
C39 N28 1.434(9) . ?
C39 N26 1.481(9) . ?
C40 O15 1.225(10) . ?
C40 N27 1.337(10) . ?
C40 N28 1.441(10) . ?
C41 N26 1.414(9) . ?
C41 N29 1.492(9) . ?
C42 N28 1.408(9) . ?
C42 N31 1.460(9) . ?
C43 O8 1.218(9) . ?
C43 N29 1.343(9) . ?
C43 N30 1.377(9) . ?
C44 N31 1.433(9) . ?
C44 N29 1.471(10) . ?
C44 C45 1.587(10) . ?
C45 N30 1.397(9) . ?
C45 N32 1.511(9) . ?
C46 O16 1.195(9) . ?
C46 N32 1.385(10) . ?
C46 N31 1.426(9) . ?
C47 N30 1.448(9) . ?
C47 N1 1.497(9) . ?
C48 N32 1.383(9) . ?
C48 N3 1.441(9) . ?
C49 C52 1.482(11) . ?
C49 C51 1.511(11) . ?
C49 C50 1.538(11) . ?
C49 C53 1.576(11) . ?
C50 Br1 1.967(8) . ?
C51 Br2 1.967(9) . ?
C52 Br3 1.981(8) . ?
C53 N54 1.517(10) . ?
C55 N54 1.347(9) . ?
C55 C56 1.454(12) . ?
C56 C57 1.364(13) . ?
C57 C58 1.396(13) . ?
C58 C59 1.357(12) . ?
C59 N54 1.387(11) . ?

loop_
_platon_squeeze_void_nr
_platon_squeeze_void_average_x
_platon_squeeze_void_average_y
_platon_squeeze_void_average_z
_platon_squeeze_void_volume
_platon_squeeze_void_count_electrons
_platon_squeeze_void_content
1 0.023 0.019 0.000 2318 953 ' '
